data_1556117
loop_
_publ_author_name
'Tanaka, Ken'
'Osaka, Takuya'
'Noguchi, Keiichi'
'Hirano, Masao'

_publ_section_title
;
 Rhodium-catalyzed asymmetric one-pot transesterification and [2 + 2 + 2]
 cycloaddition leading to enantioenriched 3,3-disubstituted phthalides.
;
_journal_issue 7
_journal_name_full 'Organic letters'
_journal_page_first 1307
_journal_page_last 1310
_journal_paper_doi 10.1021/ol070179j
_journal_volume 9
_journal_year 2007
_chemical_absolute_configuration ad
_chemical_formula_moiety 'C31 H27 N O4 S'
_chemical_formula_sum 'C31 H27 N O4 S'
_chemical_formula_weight 509.60
_space_group_IT_number 19
_space_group_name_Hall 'P 2ac 2ab'
_space_group_name_H-M_alt 'P 21 21 21'
_symmetry_cell_setting orthorhombic
_symmetry_Int_Tables_number 19
_symmetry_space_group_name_Hall 'P 2ac 2ab'
_symmetry_space_group_name_H-M 'P 21 21 21'
_atom_sites_solution_hydrogens difmap
_atom_sites_solution_primary direct
_atom_sites_solution_secondary difmap
_audit_creation_date 2006-12-22
_audit_creation_method SHELXL-97
_cell_angle_alpha 90.00
_cell_angle_beta 90.00
_cell_angle_gamma 90.00
_cell_formula_units_Z 8
_cell_length_a 10.2528(5)
_cell_length_b 10.7389(5)
_cell_length_c 47.533(2)
_cell_measurement_reflns_used 89579
_cell_measurement_temperature 193
_cell_measurement_theta_max 68.3
_cell_measurement_theta_min 3.7
_cell_volume 5233.6(4)
_computing_cell_refinement PROCESS-AUTO
_computing_data_collection PROCESS-AUTO
_computing_data_reduction CrystalStructure
_computing_publication_material 'SHELXL-97 (Sheldrick, 1997)'
_computing_structure_refinement 'SHELXL-97 (Sheldrick, 1997)'
_computing_structure_solution SIR2004
_diffrn_ambient_temperature 193
_diffrn_detector_area_resol_mean 10.00
_diffrn_measured_fraction_theta_full 1.000
_diffrn_measured_fraction_theta_max 1.000
_diffrn_measurement_device_type 'Rigaku RAXIS-RAPID'
_diffrn_measurement_method \w
_diffrn_radiation_monochromator graphite
_diffrn_radiation_source 'rotating anode'
_diffrn_radiation_type CuK\a
_diffrn_radiation_wavelength 1.54187
_diffrn_reflns_av_R_equivalents 0.0595
_diffrn_reflns_av_sigmaI/netI 0.0391
_diffrn_reflns_limit_h_max 12
_diffrn_reflns_limit_h_min -12
_diffrn_reflns_limit_k_max 12
_diffrn_reflns_limit_k_min -12
_diffrn_reflns_limit_l_max 56
_diffrn_reflns_limit_l_min -57
_diffrn_reflns_number 93468
_diffrn_reflns_theta_full 68.25
_diffrn_reflns_theta_max 68.25
_diffrn_reflns_theta_min 3.72
_exptl_absorpt_coefficient_mu 1.401
_exptl_absorpt_correction_T_max 0.972
_exptl_absorpt_correction_T_min 0.357
_exptl_absorpt_correction_type numerical
_exptl_absorpt_process_details
;
    Higashi, T. (1999). Program for Absorption Correction.
    Rigaku Corporation, Tokyo, Japan.
;
_exptl_crystal_colour colorless
_exptl_crystal_density_diffrn 1.293
_exptl_crystal_density_method 'not measured'
_exptl_crystal_description platelet
_exptl_crystal_F_000 2144
_exptl_crystal_size_max 0.60
_exptl_crystal_size_mid 0.40
_exptl_crystal_size_min 0.02
_refine_diff_density_max 0.154
_refine_diff_density_min -0.420
_refine_diff_density_rms 0.042
_refine_ls_abs_structure_details 'Flack H D (1983), Acta Cryst. A39, 876-881 4171 Friedel Pairs'
_refine_ls_abs_structure_Flack -0.003(11)
_refine_ls_extinction_method none
_refine_ls_goodness_of_fit_ref 1.074
_refine_ls_hydrogen_treatment constr
_refine_ls_matrix_type full
_refine_ls_number_parameters 673
_refine_ls_number_reflns 9564
_refine_ls_number_restraints 0
_refine_ls_restrained_S_all 1.074
_refine_ls_R_factor_all 0.0439
_refine_ls_R_factor_gt 0.0391
_refine_ls_shift/su_max 0.001
_refine_ls_shift/su_mean 0.000
_refine_ls_structure_factor_coef Fsqd
_refine_ls_weighting_details 'calc w=1/[\s^2^(Fo^2^)+(0.0566P)^2^+0.3192P] where P=(Fo^2^+2Fc^2^)/3'
_refine_ls_weighting_scheme calc
_refine_ls_wR_factor_gt 0.0985
_refine_ls_wR_factor_ref 0.1026
_reflns_number_gt 8480
_reflns_number_total 9564
_reflns_threshold_expression >2sigma(I)
_cod_data_source_file ol070179jsi20070124_024943.cif
_cod_data_source_block global
_cod_depositor_comments
;
 Corrected the value of the '_refine_diff_density_rms' data item
 by removing an ASCII start of heading (SOH) symbol.

 Antanas Vaitkus,
 2019-12-11
;
_cod_database_code 1556117

loop_
_symmetry_equiv_pos_site_id
_symmetry_equiv_pos_as_xyz
1 +X,+Y,+Z
2 1/2+X,1/2-Y,-Z
3 -X,1/2+Y,1/2-Z
4 1/2-X,-Y,1/2+Z

loop_
_atom_site_label
_atom_site_type_symbol
_atom_site_fract_x
_atom_site_fract_y
_atom_site_fract_z
_atom_site_U_iso_or_equiv
_atom_site_adp_type
_atom_site_occupancy
_atom_site_symmetry_multiplicity
_atom_site_calc_flag
_atom_site_refinement_flags
S1 S 1.07689(5) 0.68502(5) 0.081521(10) 0.04026(13) Uani 1 1 d .
S2 S 0.23779(7) 0.04931(6) 0.159710(11) 0.05644(18) Uani 1 1 d .
O1 O 1.06732(16) 0.61606(15) 0.05581(3) 0.0499(4) Uani 1 1 d .
O2 O 1.18933(14) 0.76058(15) 0.08728(3) 0.0474(4) Uani 1 1 d .
O3 O 0.74323(16) 0.20475(14) 0.16003(3) 0.0529(4) Uani 1 1 d .
O4 O 0.75618(17) 0.26144(14) 0.11463(3) 0.0546(4) Uani 1 1 d .
O5 O 0.2413(2) 0.12480(19) 0.18453(3) 0.0726(6) Uani 1 1 d .
O6 O 0.12738(18) -0.02834(19) 0.15384(3) 0.0673(5) Uani 1 1 d .
O7 O 0.61273(14) 0.51089(12) 0.08692(3) 0.0380(3) Uani 1 1 d .
O8 O 0.55010(16) 0.47758(14) 0.13155(3) 0.0496(4) Uani 1 1 d .
N1 N 1.06936(18) 0.58331(16) 0.10674(3) 0.0419(4) Uani 1 1 d .
N2 N 0.24970(19) 0.14511(18) 0.13337(3) 0.0487(5) Uani 1 1 d .
C1 C 1.1165(2) 0.6150(2) 0.13533(4) 0.0437(5) Uani 1 1 d .
H1A H 1.0910 0.7007 0.1407 0.052 Uiso 1 1 calc R
H1B H 1.2124 0.6067 0.1367 0.052 Uiso 1 1 calc R
C2 C 1.0485(2) 0.52044(19) 0.15307(4) 0.0381(4) Uani 1 1 d .
C3 C 0.9604(2) 0.4525(2) 0.13707(4) 0.0386(5) Uani 1 1 d .
C4 C 0.9609(2) 0.4927(2) 0.10696(4) 0.0448(5) Uani 1 1 d .
H4A H 0.9783 0.4219 0.0942 0.054 Uiso 1 1 calc R
H4B H 0.8773 0.5325 0.1016 0.054 Uiso 1 1 calc R
C5 C 1.0660(2) 0.49811(19) 0.18198(4) 0.0394(5) Uani 1 1 d .
C6 C 0.9894(2) 0.40726(19) 0.19523(4) 0.0388(5) Uani 1 1 d .
C7 C 0.8988(2) 0.3414(2) 0.17904(4) 0.0407(5) Uani 1 1 d .
C8 C 0.8863(2) 0.36296(19) 0.15040(4) 0.0387(5) Uani 1 1 d .
C9 C 0.8052(2) 0.2381(2) 0.18725(5) 0.0502(6) Uani 1 1 d .
C10 C 0.7912(2) 0.2757(2) 0.13860(5) 0.0456(5) Uani 1 1 d .
C11 C 1.1675(2) 0.5715(2) 0.19773(5) 0.0524(6) Uani 1 1 d .
H11A H 1.1385 0.5845 0.2172 0.063 Uiso 1 1 calc R
H11B H 1.1801 0.6523 0.1886 0.063 Uiso 1 1 calc R
H11C H 1.2501 0.5254 0.1977 0.063 Uiso 1 1 calc R
C12 C 1.0051(2) 0.3810(2) 0.22605(4) 0.0423(5) Uani 1 1 d .
C13 C 0.9162(3) 0.4274(2) 0.24534(5) 0.0519(6) Uani 1 1 d .
H13 H 0.8455 0.4775 0.2391 0.062 Uiso 1 1 calc R
C14 C 0.9303(3) 0.4009(3) 0.27377(5) 0.0648(7) Uani 1 1 d .
H14 H 0.8683 0.4317 0.2869 0.078 Uiso 1 1 calc R
C15 C 1.0332(3) 0.3304(3) 0.28297(5) 0.0682(8) Uani 1 1 d .
H15 H 1.0425 0.3130 0.3025 0.082 Uiso 1 1 calc R
C16 C 1.1228(3) 0.2849(3) 0.26420(5) 0.0660(7) Uani 1 1 d .
H16 H 1.1940 0.2363 0.2707 0.079 Uiso 1 1 calc R
C17 C 1.1097(3) 0.3099(2) 0.23557(5) 0.0547(6) Uani 1 1 d .
H17 H 1.1721 0.2785 0.2226 0.066 Uiso 1 1 calc R
C18 C 0.6960(2) 0.2823(3) 0.20627(5) 0.0580(7) Uani 1 1 d .
C19 C 0.6176(3) 0.3806(3) 0.19751(6) 0.0781(9) Uani 1 1 d .
H19 H 0.6309 0.4163 0.1794 0.094 Uiso 1 1 calc R
C20 C 0.5208(3) 0.4270(5) 0.21476(8) 0.1163(15) Uani 1 1 d .
H20 H 0.4697 0.4959 0.2088 0.140 Uiso 1 1 calc R
C21 C 0.4983(4) 0.3734(6) 0.24045(9) 0.139(2) Uani 1 1 d .
H21 H 0.4292 0.4031 0.2520 0.167 Uiso 1 1 calc R
C22 C 0.5749(4) 0.2774(5) 0.24952(8) 0.1251(17) Uani 1 1 d .
H22 H 0.5606 0.2425 0.2676 0.150 Uiso 1 1 calc R
C23 C 0.6736(3) 0.2304(4) 0.23251(6) 0.0851(10) Uani 1 1 d .
H23 H 0.7256 0.1628 0.2389 0.102 Uiso 1 1 calc R
C24 C 0.8765(3) 0.1229(2) 0.19718(6) 0.0702(8) Uani 1 1 d .
H24A H 0.8132 0.0570 0.2013 0.084 Uiso 1 1 calc R
H24B H 0.9262 0.1425 0.2142 0.084 Uiso 1 1 calc R
H24C H 0.9362 0.0945 0.1824 0.084 Uiso 1 1 calc R
C25 C 0.9386(2) 0.78061(19) 0.08369(4) 0.0381(4) Uani 1 1 d .
C26 C 0.8314(2) 0.7581(2) 0.06661(5) 0.0465(5) Uani 1 1 d .
H26 H 0.8333 0.6919 0.0533 0.056 Uiso 1 1 calc R
C27 C 0.7219(2) 0.8323(2) 0.06900(5) 0.0513(6) Uani 1 1 d .
H27 H 0.6487 0.8159 0.0573 0.062 Uiso 1 1 calc R
C28 C 0.7162(2) 0.9303(2) 0.08801(5) 0.0461(5) Uani 1 1 d .
C29 C 0.8250(2) 0.9511(2) 0.10487(5) 0.0514(6) Uani 1 1 d .
H29 H 0.8233 1.0174 0.1181 0.062 Uiso 1 1 calc R
C30 C 0.9353(2) 0.8782(2) 0.10287(5) 0.0472(5) Uani 1 1 d .
H30 H 1.0085 0.8945 0.1145 0.057 Uiso 1 1 calc R
C31 C 0.5977(2) 1.0113(2) 0.08987(6) 0.0617(7) Uani 1 1 d .
H31A H 0.5225 0.9670 0.0820 0.074 Uiso 1 1 calc R
H31B H 0.6126 1.0881 0.0792 0.074 Uiso 1 1 calc R
H31C H 0.5806 1.0319 0.1096 0.074 Uiso 1 1 calc R
C32 C 0.2357(2) 0.0972(2) 0.10433(4) 0.0443(5) Uani 1 1 d .
H32A H 0.1434 0.0986 0.0982 0.053 Uiso 1 1 calc R
H32B H 0.2696 0.0112 0.1027 0.053 Uiso 1 1 calc R
C33 C 0.31654(19) 0.18656(19) 0.08744(4) 0.0362(4) Uani 1 1 d .
C34 C 0.3765(2) 0.27165(19) 0.10501(4) 0.0374(4) Uani 1 1 d .
C35 C 0.3454(2) 0.2479(2) 0.13540(4) 0.0491(6) Uani 1 1 d .
H35A H 0.4241 0.2221 0.1460 0.059 Uiso 1 1 calc R
H35B H 0.3068 0.3223 0.1444 0.059 Uiso 1 1 calc R
C36 C 0.33685(18) 0.18613(18) 0.05824(4) 0.0336(4) Uani 1 1 d .
C37 C 0.41972(19) 0.27735(18) 0.04630(4) 0.0334(4) Uani 1 1 d .
C38 C 0.48103(19) 0.36215(18) 0.06443(4) 0.0327(4) Uani 1 1 d .
C39 C 0.4598(2) 0.35856(18) 0.09323(4) 0.0357(4) Uani 1 1 d .
C40 C 0.58542(19) 0.45934(18) 0.05850(4) 0.0334(4) Uani 1 1 d .
C41 C 0.5418(2) 0.45111(19) 0.10693(4) 0.0383(5) Uani 1 1 d .
C42 C 0.2756(2) 0.08622(19) 0.04048(4) 0.0410(5) Uani 1 1 d .
H42A H 0.2378 0.1237 0.0235 0.049 Uiso 1 1 calc R
H42B H 0.2068 0.0445 0.0513 0.049 Uiso 1 1 calc R
H42C H 0.3421 0.0253 0.0351 0.049 Uiso 1 1 calc R
C43 C 0.4411(2) 0.28043(19) 0.01505(4) 0.0382(4) Uani 1 1 d .
C44 C 0.5134(2) 0.1876(2) 0.00169(4) 0.0477(5) Uani 1 1 d .
H44 H 0.5521 0.1231 0.0125 0.057 Uiso 1 1 calc R
C45 C 0.5290(2) 0.1889(3) -0.02737(5) 0.0575(7) Uani 1 1 d .
H45 H 0.5784 0.1255 -0.0364 0.069 Uiso 1 1 calc R
C46 C 0.4731(3) 0.2817(3) -0.04301(5) 0.0627(7) Uani 1 1 d .
H46 H 0.4833 0.2820 -0.0629 0.075 Uiso 1 1 calc R
C47 C 0.4028(3) 0.3740(3) -0.03025(5) 0.0555(6) Uani 1 1 d .
H47 H 0.3650 0.4385 -0.0412 0.067 Uiso 1 1 calc R
C48 C 0.3864(2) 0.3738(2) -0.00112(4) 0.0455(5) Uani 1 1 d .
H48 H 0.3374 0.4381 0.0077 0.055 Uiso 1 1 calc R
C49 C 0.54067(19) 0.56853(18) 0.04069(4) 0.0334(4) Uani 1 1 d .
C50 C 0.6045(2) 0.6038(2) 0.01632(4) 0.0412(5) Uani 1 1 d .
H50 H 0.6777 0.5573 0.0100 0.049 Uiso 1 1 calc R
C51 C 0.5633(2) 0.7057(2) 0.00103(4) 0.0494(5) Uani 1 1 d .
H51 H 0.6081 0.7287 -0.0157 0.059 Uiso 1 1 calc R
C52 C 0.4568(2) 0.7747(2) 0.00990(4) 0.0463(5) Uani 1 1 d .
H52 H 0.4284 0.8449 -0.0006 0.056 Uiso 1 1 calc R
C53 C 0.3924(2) 0.7401(2) 0.03419(4) 0.0420(5) Uani 1 1 d .
H53 H 0.3195 0.7870 0.0405 0.050 Uiso 1 1 calc R
C54 C 0.4333(2) 0.63755(19) 0.04940(4) 0.0387(4) Uani 1 1 d .
H54 H 0.3876 0.6140 0.0660 0.046 Uiso 1 1 calc R
C55 C 0.7116(2) 0.3975(2) 0.04901(4) 0.0427(5) Uani 1 1 d .
H55A H 0.7392 0.3366 0.0631 0.051 Uiso 1 1 calc R
H55B H 0.7795 0.4609 0.0468 0.051 Uiso 1 1 calc R
H55C H 0.6972 0.3553 0.0310 0.051 Uiso 1 1 calc R
C56 C 0.3753(3) -0.0460(2) 0.15981(5) 0.0542(6) Uani 1 1 d .
C57 C 0.4832(3) -0.0192(3) 0.17705(6) 0.0752(9) Uani 1 1 d .
H57 H 0.4818 0.0515 0.1891 0.090 Uiso 1 1 calc R
C58 C 0.5900(4) -0.0952(3) 0.17644(7) 0.0872(11) Uani 1 1 d .
H58 H 0.6613 -0.0770 0.1885 0.105 Uiso 1 1 calc R
C59 C 0.5980(3) -0.1983(3) 0.15876(6) 0.0737(8) Uani 1 1 d .
C60 C 0.4918(3) -0.2238(2) 0.14174(6) 0.0707(8) Uani 1 1 d .
H60 H 0.4946 -0.2933 0.1294 0.085 Uiso 1 1 calc R
C61 C 0.3815(3) -0.1496(2) 0.14241(5) 0.0631(7) Uani 1 1 d .
H61 H 0.3091 -0.1699 0.1308 0.076 Uiso 1 1 calc R
C62 C 0.7175(4) -0.2785(3) 0.15784(8) 0.0961(12) Uani 1 1 d .
H62A H 0.7943 -0.2264 0.1545 0.115 Uiso 1 1 calc R
H62B H 0.7090 -0.3396 0.1426 0.115 Uiso 1 1 calc R
H62C H 0.7273 -0.3221 0.1758 0.115 Uiso 1 1 calc R

loop_
_atom_site_aniso_label
_atom_site_aniso_U_11
_atom_site_aniso_U_22
_atom_site_aniso_U_33
_atom_site_aniso_U_23
_atom_site_aniso_U_13
_atom_site_aniso_U_12
S1 0.0405(3) 0.0426(3) 0.0376(2) 0.0008(2) 0.0058(2) -0.0010(2)
S2 0.0659(4) 0.0682(4) 0.0353(3) -0.0018(3) 0.0096(3) -0.0265(3)
O1 0.0626(10) 0.0504(9) 0.0368(7) -0.0047(6) 0.0064(7) 0.0051(8)
O2 0.0352(8) 0.0544(9) 0.0526(8) 0.0022(7) 0.0065(6) -0.0079(7)
O3 0.0553(10) 0.0444(9) 0.0591(9) 0.0090(7) -0.0139(8) -0.0138(8)
O4 0.0649(11) 0.0438(9) 0.0551(9) -0.0017(7) -0.0185(8) -0.0067(9)
O5 0.0873(14) 0.0915(14) 0.0389(8) -0.0149(9) 0.0165(8) -0.0337(12)
O6 0.0655(11) 0.0895(14) 0.0468(9) -0.0014(9) 0.0120(8) -0.0376(11)
O7 0.0436(8) 0.0342(7) 0.0361(7) -0.0040(6) -0.0069(6) -0.0034(6)
O8 0.0709(11) 0.0421(8) 0.0357(7) -0.0061(6) -0.0074(7) -0.0043(8)
N1 0.0463(11) 0.0424(10) 0.0371(8) 0.0021(7) -0.0024(8) -0.0052(9)
N2 0.0541(12) 0.0548(12) 0.0372(9) -0.0032(8) 0.0056(8) -0.0116(10)
C1 0.0482(13) 0.0423(12) 0.0406(11) 0.0011(9) -0.0036(9) -0.0093(10)
C2 0.0347(11) 0.0392(11) 0.0405(10) -0.0017(8) -0.0013(8) -0.0015(9)
C3 0.0415(12) 0.0360(11) 0.0381(10) -0.0013(8) -0.0042(8) 0.0012(9)
C4 0.0531(14) 0.0405(12) 0.0407(11) 0.0008(9) -0.0027(9) -0.0087(10)
C5 0.0401(11) 0.0394(11) 0.0387(10) -0.0012(8) -0.0028(9) 0.0000(10)
C6 0.0402(11) 0.0370(11) 0.0393(10) 0.0003(9) -0.0031(8) 0.0031(9)
C7 0.0372(11) 0.0381(12) 0.0469(11) 0.0040(9) -0.0033(9) 0.0000(9)
C8 0.0386(11) 0.0331(11) 0.0444(10) 0.0013(9) -0.0055(8) -0.0016(9)
C9 0.0460(13) 0.0489(14) 0.0557(13) 0.0155(11) -0.0146(10) -0.0097(11)
C10 0.0484(13) 0.0351(11) 0.0533(12) 0.0030(10) -0.0093(10) -0.0002(10)
C11 0.0520(14) 0.0542(15) 0.0512(12) -0.0014(11) -0.0084(11) -0.0096(12)
C12 0.0488(13) 0.0407(12) 0.0374(10) 0.0017(9) -0.0024(9) -0.0039(10)
C13 0.0587(15) 0.0488(13) 0.0483(12) -0.0056(10) 0.0027(11) -0.0008(12)
C14 0.0757(19) 0.0738(18) 0.0449(13) -0.0126(12) 0.0103(13) -0.0180(17)
C15 0.093(2) 0.0697(18) 0.0422(13) 0.0055(12) -0.0090(13) -0.0263(17)
C16 0.084(2) 0.0580(16) 0.0560(14) 0.0053(12) -0.0241(14) -0.0003(15)
C17 0.0623(15) 0.0548(14) 0.0469(12) 0.0013(11) -0.0115(11) 0.0066(13)
C18 0.0448(13) 0.0752(18) 0.0540(13) 0.0181(13) -0.0055(10) -0.0120(13)
C19 0.0498(16) 0.123(3) 0.0611(15) 0.0217(17) 0.0016(12) 0.0186(17)
C20 0.060(2) 0.197(5) 0.092(2) 0.022(3) 0.0065(18) 0.038(3)
C21 0.068(3) 0.262(7) 0.088(3) 0.011(4) 0.027(2) 0.009(4)
C22 0.096(3) 0.202(5) 0.078(2) 0.034(3) 0.025(2) -0.037(4)
C23 0.079(2) 0.110(3) 0.0661(17) 0.0341(17) -0.0033(15) -0.026(2)
C24 0.0663(18) 0.0449(14) 0.099(2) 0.0244(14) -0.0283(15) -0.0101(13)
C25 0.0399(11) 0.0363(11) 0.0381(10) -0.0002(8) 0.0023(8) -0.0050(9)
C26 0.0469(13) 0.0430(13) 0.0497(12) -0.0079(10) -0.0047(10) -0.0046(11)
C27 0.0412(13) 0.0461(13) 0.0666(14) -0.0054(11) -0.0118(11) -0.0059(11)
C28 0.0416(13) 0.0358(11) 0.0608(13) 0.0023(10) -0.0026(10) -0.0031(10)
C29 0.0524(14) 0.0435(13) 0.0583(13) -0.0121(11) -0.0077(11) 0.0046(11)
C30 0.0427(13) 0.0456(12) 0.0533(12) -0.0055(10) -0.0076(10) -0.0029(11)
C31 0.0474(15) 0.0490(14) 0.0887(18) -0.0035(13) -0.0045(13) 0.0072(12)
C32 0.0510(13) 0.0443(12) 0.0375(10) -0.0019(9) 0.0005(9) -0.0070(11)
C33 0.0360(10) 0.0341(10) 0.0384(10) -0.0003(8) -0.0019(8) 0.0009(9)
C34 0.0428(11) 0.0344(11) 0.0351(10) -0.0036(8) -0.0001(8) 0.0010(9)
C35 0.0646(15) 0.0455(13) 0.0371(11) -0.0051(9) 0.0034(10) -0.0083(12)
C36 0.0325(10) 0.0328(10) 0.0355(9) -0.0020(8) -0.0045(8) 0.0031(9)
C37 0.0325(10) 0.0343(10) 0.0334(9) -0.0013(8) -0.0035(8) 0.0017(9)
C38 0.0320(10) 0.0312(10) 0.0349(9) -0.0015(8) -0.0025(7) 0.0038(8)
C39 0.0404(11) 0.0308(10) 0.0358(10) -0.0039(8) -0.0040(8) 0.0032(9)
C40 0.0356(10) 0.0320(10) 0.0326(9) -0.0051(7) -0.0048(8) 0.0015(9)
C41 0.0452(12) 0.0337(10) 0.0361(10) -0.0037(8) -0.0056(8) 0.0010(9)
C42 0.0416(12) 0.0389(11) 0.0425(11) -0.0047(9) -0.0014(9) -0.0047(10)
C43 0.0364(11) 0.0432(11) 0.0351(10) -0.0046(8) -0.0047(8) -0.0068(9)
C44 0.0444(12) 0.0526(13) 0.0463(11) -0.0126(11) 0.0033(9) -0.0065(11)
C45 0.0534(15) 0.0729(17) 0.0462(12) -0.0212(12) 0.0110(10) -0.0157(14)
C46 0.0682(17) 0.0818(19) 0.0382(12) -0.0096(12) 0.0022(11) -0.0373(15)
C47 0.0609(16) 0.0653(16) 0.0402(11) 0.0093(11) -0.0133(11) -0.0213(13)
C48 0.0488(13) 0.0479(13) 0.0400(11) 0.0033(9) -0.0099(9) -0.0083(11)
C49 0.0313(10) 0.0329(10) 0.0362(9) -0.0040(8) -0.0028(8) -0.0009(8)
C50 0.0403(12) 0.0461(12) 0.0371(10) -0.0018(9) 0.0041(8) 0.0066(10)
C51 0.0486(13) 0.0586(14) 0.0408(11) 0.0086(10) 0.0075(10) 0.0019(12)
C52 0.0443(12) 0.0457(12) 0.0488(12) 0.0103(10) -0.0049(9) 0.0047(11)
C53 0.0338(11) 0.0432(12) 0.0489(11) 0.0035(9) 0.0004(9) 0.0079(9)
C54 0.0321(11) 0.0414(11) 0.0424(10) 0.0026(9) 0.0037(9) 0.0013(9)
C55 0.0352(11) 0.0420(12) 0.0509(11) -0.0051(10) -0.0037(9) 0.0078(10)
C56 0.0670(16) 0.0519(14) 0.0438(11) 0.0076(11) -0.0073(11) -0.0251(13)
C57 0.096(2) 0.0673(19) 0.0623(16) -0.0055(14) -0.0269(15) -0.0287(19)
C58 0.086(2) 0.074(2) 0.102(2) 0.0011(18) -0.048(2) -0.021(2)
C59 0.081(2) 0.0469(15) 0.093(2) 0.0141(14) -0.0335(16) -0.0227(15)
C60 0.085(2) 0.0417(14) 0.0851(19) 0.0025(13) -0.0332(16) -0.0116(15)
C61 0.0780(19) 0.0495(15) 0.0617(14) 0.0035(12) -0.0224(13) -0.0220(14)
C62 0.092(3) 0.0625(19) 0.134(3) 0.0131(19) -0.050(2) -0.0156(19)

loop_
_atom_type_symbol
_atom_type_description
_atom_type_scat_dispersion_real
_atom_type_scat_dispersion_imag
_atom_type_scat_source
C C 0.0181 0.0091 'International Tables Vol C Tables 4.2.6.8 and 6.1.1.4'
H H 0.0000 0.0000 'International Tables Vol C Tables 4.2.6.8 and 6.1.1.4'
O O 0.0492 0.0322 'International Tables Vol C Tables 4.2.6.8 and 6.1.1.4'
N N 0.0311 0.0180 'International Tables Vol C Tables 4.2.6.8 and 6.1.1.4'
S S 0.3331 0.5567 'International Tables Vol C Tables 4.2.6.8 and 6.1.1.4'

loop_
_geom_angle_atom_site_label_1
_geom_angle_atom_site_label_2
_geom_angle_atom_site_label_3
_geom_angle
O1 S1 O2 120.65(9)
O1 S1 N1 106.20(9)
O2 S1 N1 106.11(9)
O1 S1 C25 107.30(10)
O2 S1 C25 107.88(9)
N1 S1 C25 108.19(9)
O5 S2 O6 120.64(11)
O5 S2 N2 105.93(11)
O6 S2 N2 106.12(10)
O5 S2 C56 108.06(12)
O6 S2 C56 107.33(11)
N2 S2 C56 108.25(10)
C10 O3 C9 111.21(16)
C41 O7 C40 111.08(14)
C4 N1 C1 112.96(15)
C4 N1 S1 118.94(13)
C1 N1 S1 120.46(14)
C32 N2 C35 112.59(16)
C32 N2 S2 119.43(15)
C35 N2 S2 118.13(14)
N1 C1 C2 102.10(16)
N1 C1 H1A 111.3
C2 C1 H1A 111.3
N1 C1 H1B 111.3
C2 C1 H1B 111.3
H1A C1 H1B 109.2
C3 C2 C5 121.89(19)
C3 C2 C1 110.60(17)
C5 C2 C1 127.50(18)
C8 C3 C2 118.24(18)
C8 C3 C4 130.03(19)
C2 C3 C4 111.72(18)
N1 C4 C3 101.53(16)
N1 C4 H4A 111.5
C3 C4 H4A 111.5
N1 C4 H4B 111.5
C3 C4 H4B 111.5
H4A C4 H4B 109.3
C6 C5 C2 119.11(19)
C6 C5 C11 121.89(18)
C2 C5 C11 119.00(19)
C7 C6 C5 118.46(18)
C7 C6 C12 120.93(19)
C5 C6 C12 120.61(19)
C8 C7 C6 121.17(19)
C8 C7 C9 108.42(18)
C6 C7 C9 130.37(19)
C3 C8 C7 121.08(19)
C3 C8 C10 129.57(19)
C7 C8 C10 109.32(19)
O3 C9 C24 106.4(2)
O3 C9 C18 106.23(18)
C24 C9 C18 115.3(2)
O3 C9 C7 102.85(17)
C24 C9 C7 111.9(2)
C18 C9 C7 113.0(2)
O4 C10 O3 121.9(2)
O4 C10 C8 130.0(2)
O3 C10 C8 108.17(18)
C5 C11 H11A 109.5
C5 C11 H11B 109.5
H11A C11 H11B 109.5
C5 C11 H11C 109.5
H11A C11 H11C 109.5
H11B C11 H11C 109.5
C13 C12 C17 119.3(2)
C13 C12 C6 120.5(2)
C17 C12 C6 120.2(2)
C12 C13 C14 120.1(2)
C12 C13 H13 120.0
C14 C13 H13 120.0
C15 C14 C13 120.3(3)
C15 C14 H14 119.9
C13 C14 H14 119.9
C16 C15 C14 120.3(2)
C16 C15 H15 119.8
C14 C15 H15 119.8
C15 C16 C17 120.2(3)
C15 C16 H16 119.9
C17 C16 H16 119.9
C12 C17 C16 119.8(2)
C12 C17 H17 120.1
C16 C17 H17 120.1
C23 C18 C19 118.6(3)
C23 C18 C9 122.3(3)
C19 C18 C9 119.1(2)
C20 C19 C18 120.8(3)
C20 C19 H19 119.6
C18 C19 H19 119.6
C21 C20 C19 120.0(4)
C21 C20 H20 120.0
C19 C20 H20 120.0
C22 C21 C20 120.1(4)
C22 C21 H21 119.9
C20 C21 H21 119.9
C21 C22 C23 120.6(4)
C21 C22 H22 119.7
C23 C22 H22 119.7
C18 C23 C22 119.9(4)
C18 C23 H23 120.1
C22 C23 H23 120.1
C9 C24 H24A 109.5
C9 C24 H24B 109.5
H24A C24 H24B 109.5
C9 C24 H24C 109.5
H24A C24 H24C 109.5
H24B C24 H24C 109.5
C26 C25 C30 119.7(2)
C26 C25 S1 120.25(16)
C30 C25 S1 120.01(16)
C27 C26 C25 119.6(2)
C27 C26 H26 120.2
C25 C26 H26 120.2
C26 C27 C28 121.7(2)
C26 C27 H27 119.2
C28 C27 H27 119.2
C27 C28 C29 117.6(2)
C27 C28 C31 120.9(2)
C29 C28 C31 121.5(2)
C30 C29 C28 121.7(2)
C30 C29 H29 119.1
C28 C29 H29 119.1
C29 C30 C25 119.6(2)
C29 C30 H30 120.2
C25 C30 H30 120.2
C28 C31 H31A 109.5
C28 C31 H31B 109.5
H31A C31 H31B 109.5
C28 C31 H31C 109.5
H31A C31 H31C 109.5
H31B C31 H31C 109.5
N2 C32 C33 102.90(16)
N2 C32 H32A 111.2
C33 C32 H32A 111.2
N2 C32 H32B 111.2
C33 C32 H32B 111.2
H32A C32 H32B 109.1
C34 C33 C36 122.27(19)
C34 C33 C32 110.18(17)
C36 C33 C32 127.50(18)
C33 C34 C39 118.42(17)
C33 C34 C35 112.01(18)
C39 C34 C35 129.43(18)
N2 C35 C34 101.81(16)
N2 C35 H35A 111.4
C34 C35 H35A 111.4
N2 C35 H35B 111.4
C34 C35 H35B 111.4
H35A C35 H35B 109.3
C33 C36 C37 118.89(17)
C33 C36 C42 119.72(18)
C37 C36 C42 121.32(16)
C38 C37 C36 118.17(16)
C38 C37 C43 121.87(17)
C36 C37 C43 119.96(16)
C39 C38 C37 121.22(18)
C39 C38 C40 108.20(16)
C37 C38 C40 130.30(17)
C34 C39 C38 120.99(18)
C34 C39 C41 129.51(17)
C38 C39 C41 109.41(18)
O7 C40 C49 106.03(14)
O7 C40 C38 102.68(14)
C49 C40 C38 114.89(16)
O7 C40 C55 105.76(15)
C49 C40 C55 115.38(17)
C38 C40 C55 110.71(16)
O8 C41 O7 122.00(19)
O8 C41 C39 129.4(2)
O7 C41 C39 108.56(15)
C36 C42 H42A 109.5
C36 C42 H42B 109.5
H42A C42 H42B 109.5
C36 C42 H42C 109.5
H42A C42 H42C 109.5
H42B C42 H42C 109.5
C48 C43 C44 118.8(2)
C48 C43 C37 120.43(19)
C44 C43 C37 120.79(19)
C45 C44 C43 120.4(2)
C45 C44 H44 119.8
C43 C44 H44 119.8
C46 C45 C44 119.9(2)
C46 C45 H45 120.1
C44 C45 H45 120.1
C47 C46 C45 120.5(2)
C47 C46 H46 119.7
C45 C46 H46 119.7
C46 C47 C48 120.2(2)
C46 C47 H47 119.9
C48 C47 H47 119.9
C43 C48 C47 120.3(2)
C43 C48 H48 119.9
C47 C48 H48 119.9
C50 C49 C54 118.57(18)
C50 C49 C40 122.38(18)
C54 C49 C40 119.04(17)
C51 C50 C49 120.8(2)
C51 C50 H50 119.6
C49 C50 H50 119.6
C50 C51 C52 120.4(2)
C50 C51 H51 119.8
C52 C51 H51 119.8
C53 C52 C51 119.2(2)
C53 C52 H52 120.4
C51 C52 H52 120.4
C52 C53 C54 120.5(2)
C52 C53 H53 119.8
C54 C53 H53 119.8
C53 C54 C49 120.60(18)
C53 C54 H54 119.7
C49 C54 H54 119.7
C40 C55 H55A 109.5
C40 C55 H55B 109.5
H55A C55 H55B 109.5
C40 C55 H55C 109.5
H55A C55 H55C 109.5
H55B C55 H55C 109.5
C61 C56 C57 118.3(3)
C61 C56 S2 120.4(2)
C57 C56 S2 121.2(2)
C58 C57 C56 119.7(3)
C58 C57 H57 120.1
C56 C57 H57 120.1
C57 C58 C59 122.4(3)
C57 C58 H58 118.8
C59 C58 H58 118.8
C60 C59 C58 117.6(3)
C60 C59 C62 120.8(3)
C58 C59 C62 121.5(3)
C61 C60 C59 121.1(3)
C61 C60 H60 119.5
C59 C60 H60 119.5
C60 C61 C56 120.9(2)
C60 C61 H61 119.6
C56 C61 H61 119.6
C59 C62 H62A 109.5
C59 C62 H62B 109.5
H62A C62 H62B 109.5
C59 C62 H62C 109.5
H62A C62 H62C 109.5
H62B C62 H62C 109.5

loop_
_geom_bond_atom_site_label_1
_geom_bond_atom_site_label_2
_geom_bond_distance
S1 O1 1.4323(14)
S1 O2 1.4361(15)
S1 N1 1.6235(17)
S1 C25 1.753(2)
S2 O5 1.4319(16)
S2 O6 1.4335(17)
S2 N2 1.6252(18)
S2 C56 1.742(3)
O3 C10 1.364(3)
O3 C9 1.485(3)
O4 C10 1.205(3)
O7 C41 1.359(2)
O7 C40 1.487(2)
O8 C41 1.207(2)
N1 C4 1.478(3)
N1 C1 1.482(2)
N2 C32 1.480(2)
N2 C35 1.480(3)
C1 C2 1.493(3)
C1 H1A 0.9900
C1 H1B 0.9900
C2 C3 1.389(3)
C2 C5 1.406(3)
C3 C8 1.379(3)
C3 C4 1.495(3)
C4 H4A 0.9900
C4 H4B 0.9900
C5 C6 1.402(3)
C5 C11 1.505(3)
C6 C7 1.398(3)
C6 C12 1.501(3)
C7 C8 1.387(3)
C7 C9 1.519(3)
C8 C10 1.464(3)
C9 C24 1.512(3)
C9 C18 1.515(4)
C11 H11A 0.9800
C11 H11B 0.9800
C11 H11C 0.9800
C12 C13 1.386(3)
C12 C17 1.392(3)
C13 C14 1.389(3)
C13 H13 0.9500
C14 C15 1.370(4)
C14 H14 0.9500
C15 C16 1.370(4)
C15 H15 0.9500
C16 C17 1.393(3)
C16 H16 0.9500
C17 H17 0.9500
C18 C23 1.385(3)
C18 C19 1.391(4)
C19 C20 1.381(4)
C19 H19 0.9500
C20 C21 1.369(5)
C20 H20 0.9500
C21 C22 1.366(6)
C21 H21 0.9500
C22 C23 1.390(5)
C22 H22 0.9500
C23 H23 0.9500
C24 H24A 0.9800
C24 H24B 0.9800
C24 H24C 0.9800
C25 C26 1.388(3)
C25 C30 1.389(3)
C26 C27 1.382(3)
C26 H26 0.9500
C27 C28 1.387(3)
C27 H27 0.9500
C28 C29 1.392(3)
C28 C31 1.497(3)
C29 C30 1.379(3)
C29 H29 0.9500
C30 H30 0.9500
C31 H31A 0.9800
C31 H31B 0.9800
C31 H31C 0.9800
C32 C33 1.501(3)
C32 H32A 0.9900
C32 H32B 0.9900
C33 C34 1.382(3)
C33 C36 1.404(3)
C34 C39 1.384(3)
C34 C35 1.501(3)
C35 H35A 0.9900
C35 H35B 0.9900
C36 C37 1.415(3)
C36 C42 1.503(3)
C37 C38 1.403(3)
C37 C43 1.502(3)
C38 C39 1.387(2)
C38 C40 1.521(3)
C39 C41 1.455(3)
C40 C49 1.517(3)
C40 C55 1.522(3)
C42 H42A 0.9800
C42 H42B 0.9800
C42 H42C 0.9800
C43 C48 1.382(3)
C43 C44 1.395(3)
C44 C45 1.391(3)
C44 H44 0.9500
C45 C46 1.369(4)
C45 H45 0.9500
C46 C47 1.368(4)
C46 H46 0.9500
C47 C48 1.395(3)
C47 H47 0.9500
C48 H48 0.9500
C49 C50 1.384(3)
C49 C54 1.390(3)
C50 C51 1.380(3)
C50 H50 0.9500
C51 C52 1.385(3)
C51 H51 0.9500
C52 C53 1.381(3)
C52 H52 0.9500
C53 C54 1.382(3)
C53 H53 0.9500
C54 H54 0.9500
C55 H55A 0.9800
C55 H55B 0.9800
C55 H55C 0.9800
C56 C61 1.388(3)
C56 C57 1.407(3)
C57 C58 1.366(5)
C57 H57 0.9500
C58 C59 1.393(4)
C58 H58 0.9500
C59 C60 1.384(4)
C59 C62 1.498(4)
C60 C61 1.383(4)
C60 H60 0.9500
C61 H61 0.9500
C62 H62A 0.9800
C62 H62B 0.9800
C62 H62C 0.9800

loop_
_geom_torsion_atom_site_label_1
_geom_torsion_atom_site_label_2
_geom_torsion_atom_site_label_3
_geom_torsion_atom_site_label_4
_geom_torsion
O1 S1 N1 C4 -51.71(18)
O2 S1 N1 C4 178.76(15)
C25 S1 N1 C4 63.21(17)
O1 S1 N1 C1 160.91(17)
O2 S1 N1 C1 31.38(19)
C25 S1 N1 C1 -84.17(18)
O5 S2 N2 C32 -173.87(18)
O6 S2 N2 C32 -44.5(2)
C56 S2 N2 C32 70.44(19)
O5 S2 N2 C35 42.82(19)
O6 S2 N2 C35 172.18(16)
C56 S2 N2 C35 -72.87(18)
C4 N1 C1 C2 10.6(2)
S1 N1 C1 C2 159.78(15)
N1 C1 C2 C3 -6.7(2)
N1 C1 C2 C5 173.5(2)
C5 C2 C3 C8 1.6(3)
C1 C2 C3 C8 -178.27(19)
C5 C2 C3 C4 -179.4(2)
C1 C2 C3 C4 0.8(3)
C1 N1 C4 C3 -10.1(2)
S1 N1 C4 C3 -159.81(14)
C8 C3 C4 N1 -175.6(2)
C2 C3 C4 N1 5.5(2)
C3 C2 C5 C6 -2.0(3)
C1 C2 C5 C6 177.9(2)
C3 C2 C5 C11 177.3(2)
C1 C2 C5 C11 -2.8(3)
C2 C5 C6 C7 0.5(3)
C11 C5 C6 C7 -178.8(2)
C2 C5 C6 C12 -179.9(2)
C11 C5 C6 C12 0.8(3)
C5 C6 C7 C8 1.4(3)
C12 C6 C7 C8 -178.2(2)
C5 C6 C7 C9 179.0(2)
C12 C6 C7 C9 -0.6(3)
C2 C3 C8 C7 0.3(3)
C4 C3 C8 C7 -178.5(2)
C2 C3 C8 C10 -177.2(2)
C4 C3 C8 C10 3.9(4)
C6 C7 C8 C3 -1.8(3)
C9 C7 C8 C3 -179.9(2)
C6 C7 C8 C10 176.2(2)
C9 C7 C8 C10 -1.9(2)
C10 O3 C9 C24 -117.5(2)
C10 O3 C9 C18 119.1(2)
C10 O3 C9 C7 0.2(2)
C8 C7 C9 O3 1.1(2)
C6 C7 C9 O3 -176.8(2)
C8 C7 C9 C24 114.8(2)
C6 C7 C9 C24 -63.0(3)
C8 C7 C9 C18 -113.0(2)
C6 C7 C9 C18 69.1(3)
C9 O3 C10 O4 178.2(2)
C9 O3 C10 C8 -1.3(2)
C3 C8 C10 O4 0.4(4)
C7 C8 C10 O4 -177.4(2)
C3 C8 C10 O3 179.8(2)
C7 C8 C10 O3 2.0(2)
C7 C6 C12 C13 -78.2(3)
C5 C6 C12 C13 102.2(3)
C7 C6 C12 C17 102.0(3)
C5 C6 C12 C17 -77.5(3)
C17 C12 C13 C14 -1.3(3)
C6 C12 C13 C14 178.9(2)
C12 C13 C14 C15 1.1(4)
C13 C14 C15 C16 -0.4(4)
C14 C15 C16 C17 -0.1(4)
C13 C12 C17 C16 0.9(4)
C6 C12 C17 C16 -179.3(2)
C15 C16 C17 C12 -0.2(4)
O3 C9 C18 C23 125.1(3)
C24 C9 C18 C23 7.6(4)
C7 C9 C18 C23 -122.8(3)
O3 C9 C18 C19 -56.7(3)
C24 C9 C18 C19 -174.2(2)
C7 C9 C18 C19 55.4(3)
C23 C18 C19 C20 1.0(5)
C9 C18 C19 C20 -177.3(3)
C18 C19 C20 C21 -2.1(6)
C19 C20 C21 C22 2.6(7)
C20 C21 C22 C23 -2.1(7)
C19 C18 C23 C22 -0.4(5)
C9 C18 C23 C22 177.8(3)
C21 C22 C23 C18 1.0(6)
O1 S1 C25 C26 15.8(2)
O2 S1 C25 C26 147.24(17)
N1 S1 C25 C26 -98.37(18)
O1 S1 C25 C30 -165.22(16)
O2 S1 C25 C30 -33.80(19)
N1 S1 C25 C30 80.58(18)
C30 C25 C26 C27 -0.5(3)
S1 C25 C26 C27 178.48(17)
C25 C26 C27 C28 0.4(3)
C26 C27 C28 C29 -0.3(3)
C26 C27 C28 C31 178.7(2)
C27 C28 C29 C30 0.3(4)
C31 C28 C29 C30 -178.8(2)
C28 C29 C30 C25 -0.3(4)
C26 C25 C30 C29 0.4(3)
S1 C25 C30 C29 -178.56(18)
C35 N2 C32 C33 -6.7(2)
S2 N2 C32 C33 -151.86(15)
N2 C32 C33 C34 3.2(2)
N2 C32 C33 C36 -179.22(19)
C36 C33 C34 C39 -0.4(3)
C32 C33 C34 C39 177.30(18)
C36 C33 C34 C35 -176.51(19)
C32 C33 C34 C35 1.2(3)
C32 N2 C35 C34 7.2(2)
S2 N2 C35 C34 152.93(15)
C33 C34 C35 N2 -5.1(2)
C39 C34 C35 N2 179.4(2)
C34 C33 C36 C37 -1.2(3)
C32 C33 C36 C37 -178.46(19)
C34 C33 C36 C42 176.15(19)
C32 C33 C36 C42 -1.2(3)
C33 C36 C37 C38 1.8(3)
C42 C36 C37 C38 -175.42(18)
C33 C36 C37 C43 -178.85(18)
C42 C36 C37 C43 3.9(3)
C36 C37 C38 C39 -1.0(3)
C43 C37 C38 C39 179.67(18)
C36 C37 C38 C40 172.20(18)
C43 C37 C38 C40 -7.1(3)
C33 C34 C39 C38 1.3(3)
C35 C34 C39 C38 176.6(2)
C33 C34 C39 C41 -174.9(2)
C35 C34 C39 C41 0.4(4)
C37 C38 C39 C34 -0.6(3)
C40 C38 C39 C34 -175.13(17)
C37 C38 C39 C41 176.30(18)
C40 C38 C39 C41 1.7(2)
C41 O7 C40 C49 123.48(17)
C41 O7 C40 C38 2.58(19)
C41 O7 C40 C55 -113.53(18)
C39 C38 C40 O7 -2.55(19)
C37 C38 C40 O7 -176.47(19)
C39 C38 C40 C49 -117.16(18)
C37 C38 C40 C49 68.9(3)
C39 C38 C40 C55 109.95(18)
C37 C38 C40 C55 -64.0(3)
C40 O7 C41 O8 179.29(19)
C40 O7 C41 C39 -1.7(2)
C34 C39 C41 O8 -4.6(4)
C38 C39 C41 O8 178.9(2)
C34 C39 C41 O7 176.42(19)
C38 C39 C41 O7 -0.1(2)
C38 C37 C43 C48 -72.9(3)
C36 C37 C43 C48 107.8(2)
C38 C37 C43 C44 108.8(2)
C36 C37 C43 C44 -70.5(3)
C48 C43 C44 C45 -0.4(3)
C37 C43 C44 C45 177.84(19)
C43 C44 C45 C46 -0.1(3)
C44 C45 C46 C47 0.6(4)
C45 C46 C47 C48 -0.6(4)
C44 C43 C48 C47 0.4(3)
C37 C43 C48 C47 -177.84(19)
C46 C47 C48 C43 0.1(3)
O7 C40 C49 C50 121.33(19)
C38 C40 C49 C50 -126.0(2)
C55 C40 C49 C50 4.6(3)
O7 C40 C49 C54 -57.3(2)
C38 C40 C49 C54 55.4(2)
C55 C40 C49 C54 -173.99(17)
C54 C49 C50 C51 0.4(3)
C40 C49 C50 C51 -178.22(19)
C49 C50 C51 C52 0.0(3)
C50 C51 C52 C53 -0.1(3)
C51 C52 C53 C54 -0.3(3)
C52 C53 C54 C49 0.7(3)
C50 C49 C54 C53 -0.8(3)
C40 C49 C54 C53 177.88(18)
O5 S2 C56 C61 163.67(19)
O6 S2 C56 C61 32.1(2)
N2 S2 C56 C61 -82.0(2)
O5 S2 C56 C57 -17.4(2)
O6 S2 C56 C57 -148.9(2)
N2 S2 C56 C57 96.9(2)
C61 C56 C57 C58 -0.4(4)
S2 C56 C57 C58 -179.4(2)
C56 C57 C58 C59 1.4(5)
C57 C58 C59 C60 -1.0(5)
C57 C58 C59 C62 178.3(3)
C58 C59 C60 C61 -0.3(4)
C62 C59 C60 C61 -179.7(3)
C59 C60 C61 C56 1.3(4)
C57 C56 C61 C60 -0.9(4)
S2 C56 C61 C60 178.1(2)
